data_4002108
loop_
_publ_author_name
'Nanthamathee, Chompoonoot'
'Ling, Sanliang'
'Slater, Ben'
'Attfield, Martin P.'

_publ_section_title
;
 Contradistinct Thermoresponsive Behavior of Isostructural MIL-53 Type
 Metal--Organic Frameworks by Modifying the Framework Inorganic Anion
;
_journal_name_full 'Chemistry of Materials'
_journal_page_first 141223143002002
_journal_paper_doi 10.1021/cm503311x
_journal_year 2014
_chemical_formula_sum 'C8 Al O5'
_chemical_formula_weight 203.07
_chemical_name_systematic ' ?'
_space_group_IT_number 74
_symmetry_cell_setting orthorhombic
_symmetry_space_group_name_Hall '-I 2b 2'
_symmetry_space_group_name_H-M 'I m m a'
_audit_creation_date 2014-08-28T12:14
_audit_creation_method 'from EXP file using GSAS2CIF'
_audit_update_record ' 2014-08-28T12:14  Initial CIF as created by GSAS2CIF'
_cell_angle_alpha 90.0
_cell_angle_beta 90.0
_cell_angle_gamma 90.0
_cell_formula_units_Z 4
_cell_length_a 6.63046(6)
_cell_length_b 16.77590(17)
_cell_length_c 12.77032(23)
_cell_volume 1420.47(3)
_computing_structure_refinement GSAS
_diffrn_radiation_polarisn_ratio 0.95
_diffrn_radiation_probe x-ray
_diffrn_radiation_wavelength 0.825993
_exptl_absorpt_correction_T_max 1.00000
_exptl_absorpt_correction_T_min 1.00000
_exptl_absorpt_process_details
;   GSAS Absorption/surface roughness correction: function number 0
 No correction is applied.
;
_pd_block_id 2014-08-28T12:14|225K|300k|i11
_pd_calc_method 'Rietveld Refinement'
_pd_instr_location ' ?'
_pd_meas_2theta_range_inc 0.003
_pd_meas_2theta_range_max 149.9955
_pd_meas_2theta_range_min 0.0015
_pd_meas_number_of_points 49999
_pd_phase_name 300K
_pd_proc_2theta_range_inc 0.003
_pd_proc_2theta_range_max 150.00461
_pd_proc_2theta_range_min 0.010603
_pd_proc_info_datetime 2014-08-28T12:14:58
_pd_proc_info_excluded_regions ' ?'
_pd_proc_ls_background_function
;   GSAS Background function number 1 with  2 terms.
 Shifted Chebyshev function of 1st kind
      1:    0.00000     2:    0.00000    
;
_pd_proc_ls_peak_cutoff 0.00100
_pd_proc_ls_profile_function
;
 CW Profile function number 4 with  18 terms
 Pseudovoigt profile coefficients as parameterized in
 P. Thompson, D.E. Cox & J.B. Hastings (1987). J. Appl. Cryst.,20,79-83.
 Asymmetry correction of L.W. Finger, D.E. Cox & A. P. Jephcoat (1994).
 J. Appl. Cryst.,27,892-900.
 Microstrain broadening by P.W. Stephens,  (1999). J. Appl. Cryst.,32,281-289.
 Peak tails are ignored  where the intensity is below 0.0010 times the peak
   Aniso. broadening axis   1.0   0.0   1.0
;
_pd_proc_ls_prof_R_factor 0.0342
_pd_proc_ls_prof_wR_expected 0.0224
_pd_proc_ls_prof_wR_factor 0.0453
_pd_proc_number_of_points 49999
_pd_spec_mounting ' ?'
_refine_ls_goodness_of_fit_all 2.02
_refine_ls_matrix_type full
_refine_ls_number_parameters 28
_refine_ls_number_restraints 0
_refine_ls_R_Fsqd_factor 0.20307
_refine_ls_shift/su_max 0.07
_refine_ls_shift/su_mean 0.01
_reflns_d_resolution_high 1.207
_reflns_d_resolution_low 8.388
_reflns_limit_h_max 5
_reflns_limit_h_min 0
_reflns_limit_k_max 13
_reflns_limit_k_min 0
_reflns_limit_l_max 10
_reflns_limit_l_min 0
_reflns_number_total 252
_cod_data_source_file aloh225K.cif
_cod_data_source_block 225K_publ
_cod_depositor_comments
;
The following automatic conversions were performed:

'_geom_bond_publ_flag' value 'N' changed to 'n' according to
/home/saulius/struct/COD-crude-data--automatic-downloads/rss-feeds/ACS/lib/dictionaries/cif_core.dic
dictionary named 'cif_core.dic' version 2.4.2 from 2011-04-26 (18
times).

'_geom_angle_publ_flag' value 'N' changed to 'n' according
to
/home/saulius/struct/COD-crude-data--automatic-downloads/rss-feeds/ACS/lib/dictionaries/cif_core.dic
dictionary named 'cif_core.dic' version 2.4.2 from 2011-04-26 (24
times).

Automatic conversion script
Id: cif_fix_values 2935 2014-11-11 08:27:57Z andrius 
;
_cod_original_cell_volume 1420.468(31)
_cod_database_code 4002108
_gsas_exptl_extinct_corr_t_min 1.00000
_gsas_exptl_extinct_corr_t_max 1.00000

loop_
_symmetry_equiv_pos_site_id
_symmetry_equiv_pos_as_xyz
1 +x,+y,+z
2 -x,+y,+z
3 +x,-y+1/2,+z
4 -x,-y+1/2,+z
-1 -x,-y,-z
-2 +x,-y,-z
-3 -x,+y+1/2,-z
-4 +x,+y+1/2,-z
101 +x+1/2,+y+1/2,+z+1/2
102 -x+1/2,+y+1/2,+z+1/2
103 +x+1/2,-y,+z+1/2
104 -x+1/2,-y,+z+1/2
-101 -x+1/2,-y+1/2,-z+1/2
-102 +x+1/2,-y+1/2,-z+1/2
-103 -x+1/2,+y,-z+1/2
-104 +x+1/2,+y,-z+1/2

loop_
_atom_site_type_symbol
_atom_site_label
_atom_site_fract_x
_atom_site_fract_y
_atom_site_fract_z
_atom_site_occupancy
_atom_site_thermal_displace_type
_atom_site_U_iso_or_equiv
_atom_site_symmetry_multiplicity
Al Al1 0.25 0.25 0.75 1.0 Uiso 0.0205(10) 4
O O2 0.0 0.25 0.6846(4) 1.0 Uiso 0.0159(8) 4
O O1 0.16765(30) 0.16790(13) 0.84281(20) 1.0 Uiso 0.0159(8) 16
C C3 -0.1909(4) 0.03505(28) 0.9686(4) 1.0 Uiso 0.0339(13) 16
C C2 0.0 0.06366(35) 0.9453(5) 1.0 Uiso 0.0339(13) 8
C C1 0.0 0.13826(34) 0.8711(6) 1.0 Uiso 0.0339(13) 8

loop_
_atom_type_symbol
_atom_type_number_in_cell
_atom_type_scat_dispersion_real
_atom_type_scat_dispersion_imag
_atom_type_scat_Cromer_Mann_a1
_atom_type_scat_Cromer_Mann_a2
_atom_type_scat_Cromer_Mann_a3
_atom_type_scat_Cromer_Mann_a4
_atom_type_scat_Cromer_Mann_b1
_atom_type_scat_Cromer_Mann_b2
_atom_type_scat_Cromer_Mann_b3
_atom_type_scat_Cromer_Mann_b4
_atom_type_scat_Cromer_Mann_c
_atom_type_scat_source
Al 4.0 0.000 0.000 6.42020 3.03870 1.90020 0.74260 1.59360 31.5472 1.96460 85.0886 1.11510 International_Tables_Vol_C
O 20.0 0.000 0.000 3.04850 13.2771 2.28680 5.70110 1.54630 0.32390 0.86700 32.9089 0.25080 International_Tables_Vol_C
C 32.0 0.000 0.000 2.31000 20.8439 1.02000 10.2075 1.58860 0.56870 0.86500 51.6512 0.21560 International_Tables_Vol_C

loop_
_geom_angle_atom_site_label_1
_geom_angle_atom_site_label_2
_geom_angle_atom_site_label_3
_geom_angle
_geom_angle_site_symmetry_1
_geom_angle_site_symmetry_3
_geom_angle_publ_flag
O2 Al1 O2 180.0 1_555 -101_546 n
O2 Al1 O1 91.39(12) 1_555 1_555 n
O2 Al1 O1 91.39(12) 1_555 3_555 n
O2 Al1 O1 88.61(12) 1_555 -101_566 n
O2 Al1 O1 88.61(12) 1_555 -103_566 n
O2 Al1 O1 88.61(12) -101_566 1_555 n
O2 Al1 O1 88.61(12) -101_566 3_555 n
O2 Al1 O1 91.39(12) -101_566 -101_566 n
O2 Al1 O1 91.39(12) -101_566 -103_566 n
O1 Al1 O1 93.09(16) 1_555 3_555 n
O1 Al1 O1 180.0 1_555 -101_566 n
O1 Al1 O1 86.91(16) 1_555 -103_566 n
O1 Al1 O1 86.91(16) 3_555 -101_566 n
O1 Al1 O1 180.0 3_555 -103_566 n
O1 Al1 O1 93.09(16) -101_566 -103_566 n
Al1 O2 Al1 126.49(29) 1_555 2_555 n
Al1 O1 C1 135.54(33) 1_555 1_555 n
C3 C3 C2 114.01(32) -2_557 1_555 n
C3 C2 C3 131.9(6) 1_555 2_555 n
C3 C2 C1 113.93(32) 1_555 1_555 n
C3 C2 C1 113.93(32) 2_555 1_555 n
O1 C1 O1 122.1(6) 1_555 2_555 n
O1 C1 C2 118.94(28) 1_555 1_555 n
O1 C1 C2 118.94(28) 2_555 1_555 n

loop_
_geom_bond_atom_site_label_1
_geom_bond_atom_site_label_2
_geom_bond_distance
_geom_bond_site_symmetry_2
_geom_bond_publ_flag
Al1 O2 1.8564(24) 1_555 n
Al1 O2 1.8564(24) -101_445 n
Al1 O1 1.8973(19) 1_555 n
Al1 O1 1.8973(19) 3_555 n
Al1 O1 1.8973(19) -101_445 n
Al1 O1 1.8973(19) -103_445 n
O2 Al1 1.8564(24) 1_555 n
O2 Al1 1.8564(24) 2_555 n
O1 Al1 1.8973(19) 1_555 n
O1 C1 1.2703(30) 1_555 n
C3 C3 1.424(7) -2_557 n
C3 C2 1.3861(30) 1_555 n
C2 C3 1.3861(30) 1_555 n
C2 C3 1.3861(30) 2_555 n
C2 C1 1.569(6) 1_555 n
C1 O1 1.2703(30) 1_555 n
C1 O1 1.2703(30) 2_555 n
C1 C2 1.569(6) 1_555 n
